data_7009719
loop_
_publ_author_name
'Carlucci, Lucia'
'Ciani, Gianfranco'
'Proserpio, Davide M.'
'Rizzato, Silvia'

_publ_section_title
;
 New examples of self-catenation in two three-dimensional polymeric
 co-ordination networks&#x200A;&#x2020;
;
_journal_issue 21
_journal_name_full 'Journal of the Chemical Society, Dalton Transactions'
_journal_page_first 3821
_journal_paper_doi 10.1039/b003092i
_journal_year 2000
_chemical_formula_sum 'C24 H34 Cu N4 O9 S'
_chemical_formula_weight 618.15
_space_group_IT_number 15
_symmetry_cell_setting monoclinic
_symmetry_space_group_name_Hall '-C 2yc'
_symmetry_space_group_name_H-M 'C 1 2/c 1'
_atom_sites_solution_hydrogens geom
_atom_sites_solution_primary direct
_atom_sites_solution_secondary difmap
_cell_angle_alpha 90.00
_cell_angle_beta 106.095(3)
_cell_angle_gamma 90.00
_cell_formula_units_Z 8
_cell_length_a 13.0570(10)
_cell_length_b 23.092(3)
_cell_length_c 19.966(2)
_cell_measurement_reflns_used 8192
_cell_measurement_temperature 293(2)
_cell_measurement_theta_max 25.0
_cell_measurement_theta_min 2.0
_cell_volume 5784.0(11)
_computing_molecular_graphics SCHAKAL
_computing_structure_refinement 'SHELXL-97 (Sheldrick, 1997)'
_computing_structure_solution SIR97
_diffrn_ambient_temperature 293(2)
_diffrn_detector_type CCD_plate
_diffrn_measured_fraction_theta_full 0.910
_diffrn_measured_fraction_theta_max 0.910
_diffrn_measurement_device SMART
_diffrn_measurement_method omega-scan
_diffrn_radiation_monochromator graphite
_diffrn_radiation_source 'fine-focus sealed tube'
_diffrn_radiation_type MoK\a
_diffrn_radiation_wavelength 0.71073
_diffrn_reflns_av_R_equivalents 0.0644
_diffrn_reflns_av_sigmaI/netI 0.0562
_diffrn_reflns_limit_h_max 17
_diffrn_reflns_limit_h_min -17
_diffrn_reflns_limit_k_max 32
_diffrn_reflns_limit_k_min 0
_diffrn_reflns_limit_l_max 28
_diffrn_reflns_limit_l_min 0
_diffrn_reflns_number 34404
_diffrn_reflns_theta_full 30.73
_diffrn_reflns_theta_max 30.73
_diffrn_reflns_theta_min 1.76
_diffrn_standards_decay_% 0.0
_exptl_absorpt_coefficient_mu 0.882
_exptl_absorpt_correction_T_max 1.00
_exptl_absorpt_correction_T_min 0.69
_exptl_absorpt_correction_type sadabs
_exptl_crystal_colour blue
_exptl_crystal_density_diffrn 1.420
_exptl_crystal_density_method 'not measured'
_exptl_crystal_description column
_exptl_crystal_F_000 2584
_exptl_crystal_size_max 0.18
_exptl_crystal_size_mid 0.08
_exptl_crystal_size_min 0.07
_refine_diff_density_max 1.159
_refine_diff_density_min -0.640
_refine_diff_density_rms 0.107
_refine_ls_extinction_method none
_refine_ls_goodness_of_fit_all 1.040
_refine_ls_hydrogen_treatment mixed
_refine_ls_matrix_type full
_refine_ls_number_parameters 302
_refine_ls_number_reflns 8200
_refine_ls_number_restraints 14
_refine_ls_restrained_S_all 1.040
_refine_ls_R_factor_all 0.1274
_refine_ls_R_factor_obs 0.0782
_refine_ls_shift/su_max 0.000
_refine_ls_shift/su_mean 0.000
_refine_ls_structure_factor_coef Fsqd
_refine_ls_weighting_details 'calc w=1/[\s^2^(Fo^2^)+(0.1490P)^2^+4.9494P] where P=(Fo^2^+2Fc^2^)/3'
_refine_ls_weighting_scheme calc
_refine_ls_wR_factor_all 0.2527
_refine_ls_wR_factor_obs 0.2204
_reflns_number_observed 4954
_reflns_number_total 8200
_reflns_observed_criterion >2sigma(I)
_cod_data_source_file b003092i.txt
_cod_data_source_block 2
_cod_depositor_comments
;
The following automatic conversions were performed:
'_symmetry_cell_setting' value 'Monoclinic' changed to 'monoclinic'
according to '/home/saulius/struct/CIF-dictionaries/cif_core.dic'
dictionary named 'cif_core.dic' version 2.4.1 from 2010-06-29.

Automatic conversion script
Id: cif_fix_enum 1527 2010-12-29 10:47:43Z saulius 
;
_cod_original_cell_volume 5784.0(10)
_cod_original_sg_symbol_H-M 'C 2/c (#15)'
_cod_database_code 7009719
_exptl_absorpt_correction_nazim 4.1
_diffrn_measurement_domega 0.30
_diffrn_measurement_rtime 35

loop_
_symmetry_equiv_pos_as_xyz
'x, y, z'
'-x, y, -z+1/2'
'x+1/2, y+1/2, z'
'-x+1/2, y+1/2, -z+1/2'
'-x, -y, -z'
'x, -y, z-1/2'
'-x+1/2, -y+1/2, -z'
'x+1/2, -y+1/2, z-1/2'

loop_
_atom_site_label
_atom_site_type_symbol
_atom_site_fract_x
_atom_site_fract_y
_atom_site_fract_z
_atom_site_U_iso_or_equiv
_atom_site_adp_type
_atom_site_occupancy
_atom_site_symmetry_multiplicity
_atom_site_calc_flag
_atom_site_refinement_flags
_atom_site_disorder_assembly
_atom_site_disorder_group
Cu1 Cu 0.2500 0.2500 0.5000 0.0543(3) Uani 1 2 d S . .
Cu2 Cu 0.0000 0.0000 0.5000 0.0429(2) Uani 1 2 d S . .
N1A N 0.1728(5) 0.2397(3) 0.5772(4) 0.071(6) Uiso 0.549(9) 1 d PGD A 1
C11A C 0.1426(6) 0.2870(3) 0.6086(4) 0.060(2) Uiso 0.549(9) 1 d PGD A 1
H11A H 0.1659 0.3237 0.6006 0.072 Uiso 0.549(9) 1 calc PR A 1
C12A C 0.0781(6) 0.2801(2) 0.6516(3) 0.075(3) Uiso 0.549(9) 1 d PGD A 1
H12A H 0.0576 0.3122 0.6730 0.090 Uiso 0.549(9) 1 calc PR A 1
C13A C 0.0438(5) 0.2259(2) 0.6633(3) 0.0423(18) Uiso 0.549(9) 1 d PGD A 1
C14A C 0.0741(5) 0.1787(3) 0.6320(3) 0.062(3) Uiso 0.549(9) 1 d PGD A 1
H14A H 0.0508 0.1419 0.6399 0.074 Uiso 0.549(9) 1 calc PR A 1
C15A C 0.1386(6) 0.1856(3) 0.5889(4) 0.049(2) Uiso 0.549(9) 1 d PGD A 1
H15A H 0.1591 0.1535 0.5676 0.059 Uiso 0.549(9) 1 calc PR A 1
C16A C -0.0272(5) 0.2202(4) 0.71130(13) 0.059(2) Uiso 0.549(9) 1 d PD . 1
H16A H -0.0781 0.2518 0.7013 0.070 Uiso 0.549(9) 1 calc PR A 1
H16B H -0.0672 0.1844 0.6999 0.070 Uiso 0.549(9) 1 calc PR A 1
N1B N 0.1767(5) 0.2391(2) 0.5761(3) 0.025(3) Uiso 0.451(9) 1 d PGD A 2
C11B C 0.2054(6) 0.2742(3) 0.6344(3) 0.058(3) Uiso 0.451(9) 1 d PGD A 2
H11B H 0.2546 0.3038 0.6369 0.070 Uiso 0.451(9) 1 calc PR A 2
C12B C 0.1611(8) 0.2652(4) 0.6888(4) 0.076(4) Uiso 0.451(9) 1 d PGD A 2
H12B H 0.1804 0.2888 0.7280 0.092 Uiso 0.451(9) 1 calc PR A 2
C13B C 0.0880(8) 0.2212(4) 0.6850(5) 0.077(4) Uiso 0.451(9) 1 d PGD A 2
C14B C 0.0593(8) 0.1861(4) 0.6267(5) 0.115(9) Uiso 0.451(9) 1 d PGD A 2
H14B H 0.0101 0.1565 0.6241 0.138 Uiso 0.451(9) 1 calc PR A 2
C15B C 0.1037(6) 0.1951(4) 0.5723(4) 0.057(3) Uiso 0.451(9) 1 d PGD A 2
H15B H 0.0843 0.1715 0.5330 0.069 Uiso 0.451(9) 1 calc PR A 2
C16B C 0.0588(3) 0.2157(12) 0.7529(6) 0.141(8) Uiso 0.451(9) 1 d PD . 2
H16C H 0.0893 0.1800 0.7755 0.169 Uiso 0.451(9) 1 calc PR A 2
H16D H 0.0917 0.2475 0.7830 0.169 Uiso 0.451(9) 1 calc PR A 2
N2 N 0.0884(3) -0.07133(14) 0.4980(2) 0.0474(8) Uani 1 1 d . . .
C21 C 0.0874(5) -0.1139(2) 0.5430(3) 0.0705(15) Uani 1 1 d . . .
H21 H 0.0452 -0.1094 0.5733 0.085 Uiso 1 1 calc R . .
C22 C 0.1458(6) -0.1641(3) 0.5467(4) 0.096(2) Uani 1 1 d . . .
H22 H 0.1395 -0.1936 0.5770 0.115 Uiso 1 1 calc R . .
C23 C 0.2136(5) -0.1701(2) 0.5050(4) 0.0836(19) Uani 1 1 d D . .
C24 C 0.2172(5) -0.1254(2) 0.4608(4) 0.085(2) Uani 1 1 d . . .
H24 H 0.2622 -0.1279 0.4320 0.102 Uiso 1 1 calc R . .
C25 C 0.1552(4) -0.0767(2) 0.4581(3) 0.0634(13) Uani 1 1 d . . .
H25 H 0.1599 -0.0468 0.4279 0.076 Uiso 1 1 calc R . .
C26 C 0.2832(4) -0.22321(14) 0.5093(5) 0.107(3) Uani 1 1 d D . .
H26A H 0.3272 -0.2188 0.4776 0.129 Uiso 1 1 calc R . .
H26B H 0.3300 -0.2269 0.5562 0.129 Uiso 1 1 calc R . .
N3 N 0.1149(3) 0.28635(16) 0.43654(18) 0.0469(8) Uani 1 1 d . A .
C31 C 0.0541(5) 0.2573(2) 0.3830(3) 0.0668(14) Uani 1 1 d . . .
H31 H 0.0726 0.2192 0.3765 0.080 Uiso 1 1 calc R A .
C32 C -0.0349(5) 0.2803(2) 0.3364(3) 0.0705(15) Uani 1 1 d . A .
H32 H -0.0748 0.2578 0.2997 0.085 Uiso 1 1 calc R . .
C33 C -0.0651(4) 0.3370(2) 0.3440(2) 0.0577(11) Uani 1 1 d . . .
C34 C -0.0042(4) 0.3664(2) 0.4014(3) 0.0619(13) Uani 1 1 d . A .
H34 H -0.0225 0.4041 0.4101 0.074 Uiso 1 1 calc R . .
C35 C 0.0845(3) 0.3402(2) 0.4462(3) 0.0573(11) Uani 1 1 d . . .
H35 H 0.1242 0.3610 0.4845 0.069 Uiso 1 1 calc R A .
C36 C -0.1602(5) 0.3629(3) 0.2906(3) 0.0803(17) Uani 1 1 d . A .
H36A H -0.1575 0.3504 0.2448 0.096 Uiso 1 1 calc R . .
H36B H -0.2244 0.3466 0.2985 0.096 Uiso 1 1 calc R . .
N4 N -0.3974(3) 0.48012(16) 0.09689(19) 0.0487(8) Uani 1 1 d . . .
C41 C -0.3003(5) 0.4598(3) 0.0989(3) 0.0756(16) Uani 1 1 d . . .
H41 H -0.2824 0.4556 0.0572 0.091 Uiso 1 1 calc R . .
C42 C -0.2264(5) 0.4449(3) 0.1597(3) 0.087(2) Uani 1 1 d . . .
H42 H -0.1590 0.4327 0.1585 0.105 Uiso 1 1 calc R . .
C43 C -0.2505(4) 0.4477(2) 0.2233(3) 0.0649(13) Uani 1 1 d . A .
C44 C -0.3465(5) 0.4722(3) 0.2214(3) 0.0706(15) Uani 1 1 d . . .
H44 H -0.3649 0.4784 0.2626 0.085 Uiso 1 1 calc R . .
C45 C -0.4171(4) 0.4880(2) 0.1576(3) 0.0631(13) Uani 1 1 d . . .
H45 H -0.4815 0.5050 0.1579 0.076 Uiso 1 1 calc R . .
C46 C -0.1706(5) 0.4271(3) 0.2897(3) 0.0771(16) Uani 1 1 d . . .
H46A H -0.1017 0.4444 0.2931 0.093 Uiso 1 1 calc R A .
H46B H -0.1933 0.4395 0.3297 0.093 Uiso 1 1 calc R . .
S S 0.16846(8) 0.09503(4) 0.41141(5) 0.0399(2) Uani 1 1 d . . .
O1 O 0.1875(2) 0.14703(12) 0.45548(16) 0.0513(7) Uani 1 1 d . . .
O2 O 0.1126(3) 0.05123(13) 0.44154(19) 0.0595(8) Uani 1 1 d . . .
O3 O 0.2705(3) 0.0724(2) 0.4072(3) 0.0913(14) Uani 1 1 d . . .
O4 O 0.1013(4) 0.1111(2) 0.34242(19) 0.0868(12) Uani 1 1 d . . .
O1W O 0.1138(4) 0.1421(2) 0.2130(3) 0.1018(15) Uiso 1 1 d . . .
O2W O 0.3875(7) 0.0754(4) 0.3141(5) 0.175(3) Uiso 1 1 d . . .
O3W O 0.3966(7) 0.0125(4) -0.0159(5) 0.162(3) Uiso 1 1 d . . .
O4W O 0.6817(10) 0.1317(6) 0.3073(7) 0.243(5) Uiso 1 1 d . . .
O5W O 0.5920(14) 0.0858(8) 0.4001(10) 0.320(8) Uiso 1 1 d . . .

loop_
_atom_site_aniso_label
_atom_site_aniso_U_11
_atom_site_aniso_U_22
_atom_site_aniso_U_33
_atom_site_aniso_U_23
_atom_site_aniso_U_13
_atom_site_aniso_U_12
Cu1 0.0424(4) 0.0871(6) 0.0402(4) 0.0325(4) 0.0229(3) 0.0250(4)
Cu2 0.0446(4) 0.0301(3) 0.0468(4) -0.0135(3) 0.0008(3) 0.0077(3)
N2 0.0495(19) 0.0299(15) 0.063(2) -0.0060(15) 0.0166(16) 0.0047(14)
C21 0.082(4) 0.052(3) 0.093(4) 0.017(3) 0.049(3) 0.025(3)
C22 0.113(5) 0.052(3) 0.150(7) 0.027(4) 0.080(5) 0.032(3)
C23 0.081(4) 0.041(3) 0.144(6) 0.004(3) 0.057(4) 0.017(2)
C24 0.096(4) 0.048(3) 0.138(6) 0.006(3) 0.077(4) 0.017(3)
C25 0.075(3) 0.040(2) 0.088(4) 0.005(2) 0.043(3) 0.006(2)
C26 0.100(5) 0.045(3) 0.194(9) 0.001(4) 0.069(6) 0.024(3)
N3 0.0445(18) 0.055(2) 0.0423(18) 0.0143(15) 0.0133(15) 0.0091(15)
C31 0.086(4) 0.047(3) 0.058(3) 0.010(2) 0.005(3) 0.019(2)
C32 0.087(4) 0.050(3) 0.054(3) 0.006(2) -0.015(3) 0.005(3)
C33 0.054(3) 0.055(3) 0.055(3) 0.010(2) -0.001(2) 0.007(2)
C34 0.046(2) 0.056(3) 0.073(3) -0.009(2) -0.002(2) 0.013(2)
C35 0.042(2) 0.061(3) 0.061(3) -0.007(2) 0.001(2) 0.008(2)
C36 0.071(3) 0.069(3) 0.078(4) 0.005(3) -0.018(3) 0.010(3)
N4 0.0472(19) 0.0456(18) 0.0483(19) 0.0119(15) 0.0049(15) 0.0070(15)
C41 0.067(3) 0.104(4) 0.052(3) 0.006(3) 0.011(2) 0.035(3)
C42 0.071(4) 0.120(5) 0.070(4) 0.013(3) 0.016(3) 0.046(4)
C43 0.074(3) 0.063(3) 0.051(3) 0.015(2) 0.007(2) 0.027(3)
C44 0.080(4) 0.079(4) 0.051(3) 0.018(3) 0.015(2) 0.033(3)
C45 0.065(3) 0.071(3) 0.052(3) 0.015(2) 0.015(2) 0.027(2)
C46 0.082(4) 0.080(4) 0.056(3) 0.007(3) -0.002(3) 0.031(3)
S 0.0416(5) 0.0418(5) 0.0362(5) -0.0007(4) 0.0107(4) 0.0000(4)
O1 0.0558(17) 0.0403(15) 0.0553(17) -0.0037(13) 0.0113(14) -0.0091(13)
O2 0.0631(19) 0.0401(15) 0.076(2) 0.0034(15) 0.0209(17) -0.0112(14)
O3 0.063(2) 0.098(3) 0.124(4) -0.011(3) 0.045(2) 0.018(2)
O4 0.095(3) 0.110(3) 0.0439(19) 0.006(2) -0.0006(19) 0.002(2)

loop_
_atom_type_symbol
_atom_type_description
_atom_type_scat_dispersion_real
_atom_type_scat_dispersion_imag
_atom_type_scat_source
C C 0.0033 0.0016 'International Tables Vol C Tables 4.2.6.8 and 6.1.1.4'
H H 0.0000 0.0000 'International Tables Vol C Tables 4.2.6.8 and 6.1.1.4'
N N 0.0061 0.0033 'International Tables Vol C Tables 4.2.6.8 and 6.1.1.4'
O O 0.0106 0.0060 'International Tables Vol C Tables 4.2.6.8 and 6.1.1.4'
S S 0.1246 0.1234 'International Tables Vol C Tables 4.2.6.8 and 6.1.1.4'
Cu Cu 0.3201 1.2651 'International Tables Vol C Tables 4.2.6.8 and 6.1.1.4'

loop_
_geom_angle_atom_site_label_1
_geom_angle_atom_site_label_2
_geom_angle_atom_site_label_3
_geom_angle
_geom_angle_site_symmetry_1
_geom_angle_site_symmetry_3
_geom_angle_publ_flag
N1B Cu1 N1B 180.0 7_556 . ?
N1B Cu1 N3 89.46(19) 7_556 . ?
N1B Cu1 N3 90.54(19) . . ?
N1B Cu1 N3 90.54(19) 7_556 7_556 ?
N1B Cu1 N3 89.46(19) . 7_556 ?
N3 Cu1 N3 180.000(1) . 7_556 ?
N3 Cu1 N1A 89.5(2) . . ?
N3 Cu1 N1A 90.5(2) 7_556 . ?
N3 Cu1 N1A 90.5(2) . 7_556 ?
N3 Cu1 N1A 89.5(2) 7_556 7_556 ?
N1A Cu1 N1A 180.0 . 7_556 ?
N1B Cu1 O1 91.45(18) 7_556 . ?
N1B Cu1 O1 88.55(18) . . ?
N3 Cu1 O1 91.54(13) . . ?
N3 Cu1 O1 88.46(13) 7_556 . ?
N1A Cu1 O1 88.72(19) . . ?
N1A Cu1 O1 91.28(19) 7_556 . ?
N1B Cu1 O1 88.55(18) 7_556 7_556 ?
N1B Cu1 O1 91.45(18) . 7_556 ?
N3 Cu1 O1 88.46(13) . 7_556 ?
N3 Cu1 O1 91.54(13) 7_556 7_556 ?
N1A Cu1 O1 91.28(19) . 7_556 ?
N1A Cu1 O1 88.72(19) 7_556 7_556 ?
O1 Cu1 O1 180.00(5) . 7_556 ?
C11A N1A C15A 120.0 . . ?
C11A N1A Cu1 120.6(3) . . ?
C15A N1A Cu1 118.7(3) . . ?
C12A C11A N1A 120.0 . . ?
C13A C12A C11A 120.0 . . ?
C12A C13A C14A 120.0 . . ?
C12A C13A C16A 118.3(5) . . ?
C14A C13A C16A 121.7(5) . . ?
C15A C14A C13A 120.0 . . ?
C14A C15A N1A 120.0 . . ?
C16A C16A C13A 116.8(7) 2_556 . ?
C11B N1B C15B 120.0 . . ?
C11B N1B Cu1 119.0(3) . . ?
C15B N1B Cu1 120.9(3) . . ?
N1B C11B C12B 120.0 . . ?
C13B C12B C11B 120.0 . . ?
C12B C13B C14B 120.0 . . ?
C12B C13B C16B 110.7(10) . . ?
C14B C13B C16B 129.0(10) . . ?
C13B C14B C15B 120.0 . . ?
C14B C15B N1B 120.0 . . ?
C16B C16B C13B 115.9(11) 2_556 . ?
C21 N2 C25 117.5(4) . . ?
C21 N2 Cu2 118.4(3) . . ?
C25 N2 Cu2 123.9(3) . . ?
N2 C21 C22 123.2(5) . . ?
C21 C22 C23 119.3(5) . . ?
C24 C23 C22 117.1(4) . . ?
C24 C23 C26 121.3(6) . . ?
C22 C23 C26 121.5(6) . . ?
C23 C24 C25 121.1(5) . . ?
N2 C25 C24 121.7(5) . . ?
C26 C26 C23 111.0(5) 7_546 . ?
C31 N3 C35 117.0(4) . . ?
C31 N3 Cu1 120.9(3) . . ?
C35 N3 Cu1 122.2(3) . . ?
N3 C31 C32 123.7(5) . . ?
C31 C32 C33 120.0(5) . . ?
C34 C33 C32 116.1(4) . . ?
C34 C33 C36 124.2(5) . . ?
C32 C33 C36 119.7(5) . . ?
C33 C34 C35 120.4(4) . . ?
N3 C35 C34 122.7(4) . . ?
C46 C36 C33 117.0(5) . . ?
C45 N4 C41 116.3(4) . . ?
C45 N4 Cu2 125.9(3) . 4_455 ?
C41 N4 Cu2 117.8(3) . 4_455 ?
N4 C41 C42 122.9(5) . . ?
C41 C42 C43 121.0(5) . . ?
C44 C43 C42 115.6(5) . . ?
C44 C43 C46 123.9(5) . . ?
C42 C43 C46 120.4(5) . . ?
C43 C44 C45 120.1(5) . . ?
N4 C45 C44 123.7(5) . . ?
C36 C46 C43 111.2(5) . . ?
O3 S O4 110.9(3) . . ?
O3 S O1 108.8(2) . . ?
O4 S O1 108.4(2) . . ?
O3 S O2 110.0(3) . . ?
O4 S O2 108.9(2) . . ?
O1 S O2 109.76(19) . . ?
S O2 Cu2 165.7(2) . . ?

loop_
_geom_bond_atom_site_label_1
_geom_bond_atom_site_label_2
_geom_bond_distance
_geom_bond_site_symmetry_2
_geom_bond_publ_flag
Cu1 N1B 2.022(6) 7_556 ?
Cu1 N1B 2.022(6) . ?
Cu1 N3 2.046(3) . ?
Cu1 N3 2.046(3) 7_556 ?
Cu1 N1A 2.079(7) . ?
Cu1 N1A 2.079(7) 7_556 ?
Cu1 O1 2.590(3) . ?
Cu1 O1 2.590(3) 7_556 ?
Cu2 N2 2.018(3) 5_556 ?
Cu2 N2 2.018(3) . ?
Cu2 N4 2.076(3) 8_556 ?
Cu2 N4 2.076(3) 4_445 ?
Cu2 O2 2.424(3) . ?
Cu2 O2 2.424(3) 5_556 ?
N1A C11A 1.370(4) . ?
N1A C15A 1.370(4) . ?
C11A C12A 1.370(4) . ?
C12A C13A 1.370(4) . ?
C13A C14A 1.370(4) . ?
C13A C16A 1.512(5) . ?
C14A C15A 1.370(4) . ?
C16A C16A 1.511(5) 2_556 ?
N1B C11B 1.381(5) . ?
N1B C15B 1.381(5) . ?
C11B C12B 1.381(5) . ?
C12B C13B 1.381(5) . ?
C13B C14B 1.381(5) . ?
C13B C16B 1.513(5) . ?
C14B C15B 1.381(5) . ?
C16B C16B 1.507(5) 2_556 ?
N2 C21 1.334(6) . ?
N2 C25 1.340(6) . ?
C21 C22 1.378(7) . ?
C22 C23 1.381(8) . ?
C23 C24 1.367(9) . ?
C23 C26 1.515(4) . ?
C24 C25 1.377(7) . ?
C26 C26 1.497(5) 7_546 ?
N3 C31 1.324(7) . ?
N3 C35 1.336(6) . ?
C31 C32 1.379(7) . ?
C32 C33 1.389(7) . ?
C33 C34 1.378(7) . ?
C33 C36 1.517(6) . ?
C34 C35 1.391(6) . ?
C36 C46 1.488(8) . ?
N4 C45 1.318(6) . ?
N4 C41 1.342(6) . ?
N4 Cu2 2.076(3) 4_455 ?
C41 C42 1.369(8) . ?
C42 C43 1.392(8) . ?
C43 C44 1.366(7) . ?
C43 C46 1.518(7) . ?
C44 C45 1.399(7) . ?
S O3 1.454(4) . ?
S O4 1.461(4) . ?
S O1 1.469(3) . ?
S O2 1.469(3) . ?
